data_4126906
loop_
_publ_author_name
'Lama, Prem'
'Barbour, Leonard J.'

_publ_section_title
;
 Distinctive Three-Step Hysteretic Sorption of Ethane with In-situ
 Crystallographic Visualization of the Pore Forms in a Soft Porous
 Crystal.
;
_journal_name_full 'Journal of the American Chemical Society'
_journal_paper_doi 10.1021/jacs.7b10352
_journal_year 2017
_chemical_formula_sum 'C20 H12 N6 O8 Zn3'
_chemical_formula_weight 660.47
_space_group_crystal_system monoclinic
_space_group_IT_number 14
_space_group_name_Hall '-P 2ybc'
_space_group_name_H-M_alt 'P 1 21/c 1'
_symmetry_space_group_name_Hall '-P 2ybc'
_symmetry_space_group_name_H-M 'P 1 21/c 1'
_atom_sites_solution_hydrogens geom
_audit_creation_method SHELXL-2016/6
_cell_angle_alpha 90
_cell_angle_beta 115.063(2)
_cell_angle_gamma 90
_cell_formula_units_Z 2
_cell_length_a 8.8288(4)
_cell_length_b 19.6384(9)
_cell_length_c 8.0916(4)
_cell_measurement_reflns_used 523
_cell_measurement_temperature 298(2)
_cell_measurement_theta_max 26.16
_cell_measurement_theta_min 2.07
_cell_volume 1270.85(11)
_computing_cell_refinement 'SAINT (Bruker, 2009)'
_computing_data_collection 'APEX2 (Bruker, 2009)'
_computing_data_reduction SAINT
_computing_structure_refinement 'SHELXL-2016/6 (Sheldrick, 2016)'
_computing_structure_solution 'SHELXL-2016/6 (Sheldrick, 2016)'
_diffrn_ambient_temperature 298(2)
_diffrn_measured_fraction_theta_full 0.999
_diffrn_measured_fraction_theta_max 0.999
_diffrn_measurement_device_type 'Bruker Apex DUO CCD area-detector'
_diffrn_measurement_method '\f and \w scans'
_diffrn_radiation_type MoK\a
_diffrn_radiation_wavelength 0.71073
_diffrn_reflns_av_R_equivalents 0.0492
_diffrn_reflns_av_unetI/netI 0.0162
_diffrn_reflns_Laue_measured_fraction_full 0.999
_diffrn_reflns_Laue_measured_fraction_max 0.999
_diffrn_reflns_limit_h_max 10
_diffrn_reflns_limit_h_min -10
_diffrn_reflns_limit_k_max 23
_diffrn_reflns_limit_k_min -23
_diffrn_reflns_limit_l_max 9
_diffrn_reflns_limit_l_min -9
_diffrn_reflns_number 39062
_diffrn_reflns_point_group_measured_fraction_full 0.999
_diffrn_reflns_point_group_measured_fraction_max 0.999
_diffrn_reflns_theta_full 25.000
_diffrn_reflns_theta_max 25.000
_diffrn_reflns_theta_min 2.074
_exptl_absorpt_coefficient_mu 2.863
_exptl_absorpt_correction_T_max 25.000
_exptl_absorpt_correction_T_min 2.074
_exptl_absorpt_correction_type multi-scan
_exptl_absorpt_process_details SADABS
_exptl_crystal_colour colorless
_exptl_crystal_density_diffrn 1.726
_exptl_crystal_description block
_exptl_crystal_F_000 656
_exptl_crystal_size_max 0.200
_exptl_crystal_size_mid 0.140
_exptl_crystal_size_min 0.080
_refine_diff_density_max 0.547
_refine_diff_density_min -0.332
_refine_diff_density_rms 0.070
_refine_ls_extinction_method none
_refine_ls_goodness_of_fit_ref 1.264
_refine_ls_hydrogen_treatment constr
_refine_ls_matrix_type full
_refine_ls_number_parameters 187
_refine_ls_number_reflns 2235
_refine_ls_number_restraints 0
_refine_ls_restrained_S_all 1.264
_refine_ls_R_factor_all 0.0393
_refine_ls_R_factor_gt 0.0314
_refine_ls_shift/su_max 0.000
_refine_ls_shift/su_mean 0.000
_refine_ls_structure_factor_coef Fsqd
_refine_ls_weighting_details 'w=1/[\s^2^(Fo^2^)+(0.0257P)^2^+2.1064P] where P=(Fo^2^+2Fc^2^)/3'
_refine_ls_weighting_scheme calc
_refine_ls_wR_factor_gt 0.0783
_refine_ls_wR_factor_ref 0.0830
_reflns_Friedel_coverage 0.000
_reflns_number_gt 1954
_reflns_number_total 2235
_reflns_threshold_expression 'I > 2\s(I)'
_cod_data_source_file 1eI.cif
_cod_data_source_block 1eI
_cod_original_cell_volume 1270.85(10)
_cod_database_code 4126906
_shelx_shelxl_version_number 2016/6
_shelx_space_group_comment
;
The symmetry employed for this shelxl refinement is uniquely defined
by the following loop, which should always be used as a source of
symmetry information in preference to the above space-group names.
They are only intended as comments.
;
_shelx_estimated_absorpt_t_min 0.598
_shelx_estimated_absorpt_t_max 0.803

loop_
_space_group_symop_operation_xyz
'x, y, z'
'-x, y+1/2, -z+1/2'
'-x, -y, -z'
'x, -y-1/2, z-1/2'

loop_
_atom_site_label
_atom_site_type_symbol
_atom_site_fract_x
_atom_site_fract_y
_atom_site_fract_z
_atom_site_U_iso_or_equiv
_atom_site_adp_type
_atom_site_occupancy
_atom_site_site_symmetry_order
_atom_site_calc_flag
_atom_site_refinement_flags_posn
_atom_site_refinement_flags_adp
_atom_site_refinement_flags_occupancy
_atom_site_disorder_assembly
_atom_site_disorder_group
Zn1 Zn 0.500000 0.500000 1.000000 0.02930(17) Uani 1 2 d S . P A .
Zn2 Zn 0.21867(5) 0.47892(2) 0.53806(6) 0.03740(15) Uani 1 1 d . . . . .
O1 O 0.4590(4) 0.40523(13) 0.8803(4) 0.0508(8) Uani 1 1 d . . . . .
O2 O 0.3043(4) 0.38766(13) 0.5834(4) 0.0465(7) Uani 1 1 d . . . . .
O3 O 0.6909(5) 0.06484(15) 0.9996(5) 0.0684(10) Uani 1 1 d . . . . .
O4 O 0.4813(5) 0.04054(14) 0.7344(5) 0.0694(11) Uani 1 1 d . . . . .
N1 N 0.2456(4) 0.5240(2) 0.8975(5) 0.0551(11) Uani 1 1 d . . . . .
N2 N 0.1375(4) 0.50953(19) 0.7278(4) 0.0470(9) Uani 1 1 d . . . . .
N3 N -0.0123(4) 0.5339(3) 0.6973(5) 0.0753(15) Uani 1 1 d . . . . .
C1 C 0.3989(6) 0.36805(19) 0.7439(6) 0.0430(10) Uani 1 1 d . . . . .
C2 C 0.4407(6) 0.29384(19) 0.7715(6) 0.0474(11) Uani 1 1 d . . . . .
C3 C 0.5794(7) 0.2727(2) 0.9227(6) 0.0610(14) Uani 1 1 d . . . . .
H3 H 0.647010 0.304732 1.005803 0.073 Uiso 1 1 calc R U . . .
C4 C 0.6192(8) 0.2042(2) 0.9524(6) 0.0637(15) Uani 1 1 d . . . . .
H4 H 0.713954 0.190537 1.054001 0.076 Uiso 1 1 calc R U . . .
C5 C 0.5178(7) 0.1560(2) 0.8308(6) 0.0564(13) Uani 1 1 d . . . . .
C6 C 0.3778(7) 0.1772(2) 0.6807(7) 0.0577(13) Uani 1 1 d . . . . .
H6 H 0.308474 0.144966 0.599640 0.069 Uiso 1 1 calc R U . . .
C7 C 0.3389(7) 0.2459(2) 0.6488(6) 0.0542(12) Uani 1 1 d . . . . .
H7 H 0.245297 0.259580 0.545997 0.065 Uiso 1 1 calc R U . . .
C8 C 0.5664(8) 0.0822(2) 0.8564(7) 0.0630(15) Uani 1 1 d . . . . .
C9A C 0.1566(13) 0.5448(6) 0.9917(13) 0.054(3) Uani 0.6 1 d . . P A 1
H9A H 0.198041 0.553940 1.115882 0.065 Uiso 0.6 1 calc R U P A 1
C9B C 0.1740(17) 0.5754(7) 0.9542(18) 0.033(3) Uani 0.4 1 d . . P A 2
H9B H 0.226604 0.600357 1.061136 0.039 Uiso 0.4 1 calc R U P A 2
C10A C -0.0028(13) 0.5493(6) 0.8675(12) 0.060(3) Uani 0.6 1 d . . P A 1
H10A H -0.093068 0.560900 0.892574 0.072 Uiso 0.6 1 calc R U P A 1
C10B C 0.0093(15) 0.5841(6) 0.8257(17) 0.036(3) Uani 0.4 1 d . . P A 2
H10B H -0.068060 0.616228 0.826068 0.043 Uiso 0.4 1 calc R U P A 2

loop_
_atom_site_aniso_label
_atom_site_aniso_U_11
_atom_site_aniso_U_22
_atom_site_aniso_U_33
_atom_site_aniso_U_23
_atom_site_aniso_U_13
_atom_site_aniso_U_12
Zn1 0.0268(3) 0.0189(3) 0.0271(3) -0.0028(2) -0.0032(2) 0.0010(2)
Zn2 0.0263(2) 0.0382(3) 0.0331(2) -0.01047(18) -0.00165(18) 0.00444(17)
O1 0.075(2) 0.0223(14) 0.0511(18) -0.0114(13) 0.0227(16) -0.0081(13)
O2 0.0584(19) 0.0296(15) 0.0481(17) -0.0091(12) 0.0193(15) -0.0014(13)
O3 0.129(3) 0.0298(17) 0.053(2) -0.0028(14) 0.044(2) -0.0043(18)
O4 0.136(3) 0.0228(15) 0.066(2) -0.0124(15) 0.059(2) -0.0170(18)
N1 0.0286(18) 0.085(3) 0.0330(18) -0.0259(18) -0.0052(15) 0.0088(17)
N2 0.0264(17) 0.065(2) 0.0347(18) -0.0204(16) -0.0017(14) 0.0071(15)
N3 0.0255(19) 0.134(4) 0.045(2) -0.042(2) -0.0064(16) 0.022(2)
C1 0.059(3) 0.026(2) 0.051(3) -0.0095(18) 0.031(2) -0.0097(18)
C2 0.080(3) 0.025(2) 0.045(2) -0.0074(17) 0.034(2) -0.007(2)
C3 0.107(4) 0.025(2) 0.047(3) -0.0106(18) 0.028(3) -0.006(2)
C4 0.115(5) 0.029(2) 0.046(3) -0.0045(19) 0.033(3) -0.001(2)
C5 0.116(4) 0.022(2) 0.048(3) -0.0043(18) 0.050(3) -0.006(2)
C6 0.098(4) 0.029(2) 0.057(3) -0.016(2) 0.043(3) -0.018(2)
C7 0.084(4) 0.030(2) 0.053(3) -0.0102(19) 0.033(3) -0.010(2)
C8 0.129(5) 0.026(2) 0.063(3) -0.005(2) 0.068(4) -0.009(3)
C9A 0.047(5) 0.086(9) 0.022(4) -0.006(5) 0.006(4) 0.008(6)
C9B 0.026(5) 0.039(8) 0.027(7) -0.009(5) 0.005(5) -0.005(5)
C10A 0.054(5) 0.095(8) 0.033(5) -0.008(5) 0.020(4) 0.020(6)
C10B 0.028(5) 0.034(6) 0.035(7) -0.005(5) 0.004(5) 0.007(5)

loop_
_atom_type_symbol
_atom_type_description
_atom_type_scat_dispersion_real
_atom_type_scat_dispersion_imag
_atom_type_scat_source
C C 0.0033 0.0016 'International Tables Vol C Tables 4.2.6.8 and 6.1.1.4'
H H 0.0000 0.0000 'International Tables Vol C Tables 4.2.6.8 and 6.1.1.4'
N N 0.0061 0.0033 'International Tables Vol C Tables 4.2.6.8 and 6.1.1.4'
O O 0.0106 0.0060 'International Tables Vol C Tables 4.2.6.8 and 6.1.1.4'
Zn Zn 0.2839 1.4301 'International Tables Vol C Tables 4.2.6.8 and 6.1.1.4'

loop_
_geom_angle_atom_site_label_1
_geom_angle_atom_site_label_2
_geom_angle_atom_site_label_3
_geom_angle
_geom_angle_site_symmetry_1
_geom_angle_site_symmetry_3
O1 Zn1 O1 180.0 3_667 .
O1 Zn1 N1 85.88(14) 3_667 .
O1 Zn1 N1 94.12(14) . .
O1 Zn1 N1 94.13(14) 3_667 3_667
O1 Zn1 N1 85.88(14) . 3_667
N1 Zn1 N1 180.0 . 3_667
O1 Zn1 O4 90.94(12) 3_667 2_656
O1 Zn1 O4 89.06(12) . 2_656
N1 Zn1 O4 92.16(16) . 2_656
N1 Zn1 O4 87.84(16) 3_667 2_656
O1 Zn1 O4 89.06(12) 3_667 4_566
O1 Zn1 O4 90.94(12) . 4_566
N1 Zn1 O4 87.84(16) . 4_566
N1 Zn1 O4 92.16(16) 3_667 4_566
O4 Zn1 O4 180.0 2_656 4_566
O2 Zn2 O3 133.27(15) . 2_656
O2 Zn2 N3 100.87(16) . 3_566
O3 Zn2 N3 103.1(2) 2_656 3_566
O2 Zn2 N2 111.52(14) . .
O3 Zn2 N2 99.25(15) 2_656 .
N3 Zn2 N2 106.40(14) 3_566 .
C1 O1 Zn1 151.1(3) . .
C1 O2 Zn2 120.9(2) . .
C8 O3 Zn2 110.3(3) . 2_646
C8 O4 Zn1 134.3(3) . 2_646
N2 N1 C9A 108.0(5) . .
N2 N1 C9B 105.8(6) . .
N2 N1 Zn1 122.8(3) . .
C9A N1 Zn1 128.3(5) . .
C9B N1 Zn1 127.2(6) . .
N3 N2 N1 109.7(3) . .
N3 N2 Zn2 127.3(3) . .
N1 N2 Zn2 120.8(3) . .
N2 N3 C10B 107.9(6) . .
N2 N3 C10A 105.0(5) . .
N2 N3 Zn2 124.1(3) . 3_566
C10A N3 Zn2 128.3(5) . 3_566
O1 C1 O2 125.4(4) . .
O1 C1 C2 117.1(4) . .
O2 C1 C2 117.5(3) . .
C3 C2 C7 119.5(4) . .
C3 C2 C1 119.8(4) . .
C7 C2 C1 120.7(4) . .
C2 C3 C4 120.8(4) . .
C2 C3 H3 119.6 . .
C4 C3 H3 119.6 . .
C5 C4 C3 120.0(5) . .
C5 C4 H4 120.0 . .
C3 C4 H4 120.0 . .
C6 C5 C4 119.2(4) . .
C6 C5 C8 120.6(4) . .
C4 C5 C8 120.1(5) . .
C5 C6 C7 121.0(4) . .
C5 C6 H6 119.5 . .
C7 C6 H6 119.5 . .
C2 C7 C6 119.5(5) . .
C2 C7 H7 120.3 . .
C6 C7 H7 120.3 . .
O4 C8 O3 123.0(4) . .
O4 C8 C5 118.7(5) . .
O3 C8 C5 118.3(4) . .
C10A C9A N1 105.7(8) . .
C10A C9A H9A 127.2 . .
N1 C9A H9A 127.2 . .
N1 C9B C10B 109.0(11) . .
N1 C9B H9B 125.5 . .
C10B C9B H9B 125.5 . .
C9A C10A N3 109.5(8) . .
C9A C10A H10A 125.2 . .
N3 C10A H10A 125.2 . .
N3 C10B C9B 103.9(10) . .
N3 C10B H10B 128.1 . .
C9B C10B H10B 128.1 . .

loop_
_geom_bond_atom_site_label_1
_geom_bond_atom_site_label_2
_geom_bond_distance
_geom_bond_site_symmetry_2
Zn1 O1 2.058(2) 3_667
Zn1 O1 2.058(2) .
Zn1 N1 2.092(3) .
Zn1 N1 2.092(3) 3_667
Zn1 O4 2.127(3) 2_656
Zn1 O4 2.127(3) 4_566
Zn2 O2 1.919(3) .
Zn2 O3 1.945(3) 2_656
Zn2 N3 2.017(3) 3_566
Zn2 N2 2.041(3) .
O1 C1 1.240(5) .
O2 C1 1.271(5) .
O3 C8 1.261(7) .
O4 C8 1.257(6) .
N1 N2 1.329(4) .
N1 C9A 1.368(12) .
N1 C9B 1.369(15) .
N2 N3 1.328(5) .
N3 C10B 1.386(13) .
N3 C10A 1.378(10) .
C1 C2 1.497(6) .
C2 C3 1.378(7) .
C2 C7 1.388(6) .
C3 C4 1.385(6) .
C3 H3 0.9300 .
C4 C5 1.385(7) .
C4 H4 0.9300 .
C5 C6 1.380(7) .
C5 C8 1.501(6) .
C6 C7 1.389(6) .
C6 H6 0.9300 .
C7 H7 0.9300 .
C9A C10A 1.342(14) .
C9A H9A 0.9300 .
C9B C10B 1.394(18) .
C9B H9B 0.9300 .
C10A H10A 0.9300 .
C10B H10B 0.9300 .

loop_
_geom_torsion_atom_site_label_1
_geom_torsion_atom_site_label_2
_geom_torsion_atom_site_label_3
_geom_torsion_atom_site_label_4
_geom_torsion
_geom_torsion_site_symmetry_1
_geom_torsion_site_symmetry_4
C9A N1 N2 N3 13.7(7) . .
C9B N1 N2 N3 -18.1(7) . .
Zn1 N1 N2 N3 -176.5(4) . .
C9A N1 N2 Zn2 178.3(6) . .
C9B N1 N2 Zn2 146.5(6) . .
Zn1 N1 N2 Zn2 -11.9(5) . .
N1 N2 N3 C10B 20.1(8) . .
Zn2 N2 N3 C10B -143.3(6) . .
N1 N2 N3 C10A -14.5(8) . .
Zn2 N2 N3 C10A -177.9(6) . .
N1 N2 N3 Zn2 -177.4(4) . 3_566
Zn2 N2 N3 Zn2 19.2(7) . 3_566
Zn1 O1 C1 O2 -5.9(10) . .
Zn1 O1 C1 C2 174.6(4) . .
Zn2 O2 C1 O1 -7.9(6) . .
Zn2 O2 C1 C2 171.6(3) . .
O1 C1 C2 C3 -20.8(7) . .
O2 C1 C2 C3 159.7(4) . .
O1 C1 C2 C7 157.6(4) . .
O2 C1 C2 C7 -22.0(6) . .
C7 C2 C3 C4 0.7(8) . .
C1 C2 C3 C4 179.1(5) . .
C2 C3 C4 C5 -0.9(8) . .
C3 C4 C5 C6 0.1(8) . .
C3 C4 C5 C8 176.2(5) . .
C4 C5 C6 C7 1.0(7) . .
C8 C5 C6 C7 -175.2(4) . .
C3 C2 C7 C6 0.3(7) . .
C1 C2 C7 C6 -178.0(4) . .
C5 C6 C7 C2 -1.2(7) . .
Zn1 O4 C8 O3 -87.3(6) 2_646 .
Zn1 O4 C8 C5 92.7(6) 2_646 .
Zn2 O3 C8 O4 22.3(6) 2_646 .
Zn2 O3 C8 C5 -157.7(3) 2_646 .
C6 C5 C8 O4 3.1(7) . .
C4 C5 C8 O4 -172.9(5) . .
C6 C5 C8 O3 -176.9(5) . .
C4 C5 C8 O3 7.1(7) . .
N2 N1 C9A C10A -6.8(11) . .
Zn1 N1 C9A C10A -175.9(7) . .
N2 N1 C9B C10B 9.2(11) . .
Zn1 N1 C9B C10B 166.4(7) . .
N1 C9A C10A N3 -2.2(13) . .
N2 N3 C10A C9A 10.2(12) . .
Zn2 N3 C10A C9A 172.1(7) 3_566 .
N2 N3 C10B C9B -13.3(11) . .
Zn2 N3 C10B C9B -175.5(7) 3_566 .
N1 C9B C10B N3 2.4(13) . .
